data_4028571
loop_
_publ_author_name
'Subrata Saha'
'Bidyut Akhuli'
'Sourav Chakraborty'
'Pradyut Ghosh'

_publ_section_title
;
 Synthesis of a Preorganized Hybrid Macrobicycle with Distinct Amide and
 Amine Clefts: Tetrahedral versus Spherical Anions Binding Studies
;
_journal_name_full 'Journal of Organic Chemistry'
_journal_page_first 8759
_journal_page_last 8765
_journal_paper_doi 10.1021/jo401504f
_journal_volume 78
_journal_year 2013
_chemical_formula_sum 'C47 H63 Br3 N8 O7'
_chemical_formula_weight 1091.78
_chemical_name_systematic
; 
 ? 
;
_space_group_IT_number 14
_symmetry_cell_setting monoclinic
_symmetry_space_group_name_Hall '-P 2ybc'
_symmetry_space_group_name_H-M 'P 1 21/c 1'
_atom_sites_solution_hydrogens geom
_atom_sites_solution_primary direct
_atom_sites_solution_secondary difmap
_audit_creation_method SHELXL-97
_cell_angle_alpha 90.00
_cell_angle_beta 113.740(2)
_cell_angle_gamma 90.00
_cell_formula_units_Z 4
_cell_length_a 14.3205(7)
_cell_length_b 11.8681(6)
_cell_length_c 32.3426(15)
_cell_measurement_reflns_used 3158
_cell_measurement_temperature 150(2)
_cell_measurement_theta_max 19.62
_cell_measurement_theta_min 2.23
_cell_volume 5031.7(4)
_computing_cell_refinement 'Bruker SAINT'
_computing_data_collection 'Bruker APEX2'
_computing_data_reduction 'Bruker SAINT'
_computing_molecular_graphics 'MERCURY 2.3'
_computing_publication_material 'ORTEP 3V.2'
_computing_structure_refinement 'SHELXL-97 (Sheldrick, 2008)'
_computing_structure_solution 'SHELXS-97 (Sheldrick, 2008)'
_diffrn_ambient_temperature 150(2)
_diffrn_measured_fraction_theta_full 0.998
_diffrn_measured_fraction_theta_max 0.998
_diffrn_measurement_device_type 'Bruker APEX-II CCD'
_diffrn_measurement_method '\f and \w scans'
_diffrn_radiation_monochromator graphite
_diffrn_radiation_source 'fine-focus sealed tube'
_diffrn_radiation_type MoK\a
_diffrn_radiation_wavelength 0.71073
_diffrn_reflns_av_R_equivalents 0.1057
_diffrn_reflns_av_sigmaI/netI 0.0874
_diffrn_reflns_limit_h_max 16
_diffrn_reflns_limit_h_min -16
_diffrn_reflns_limit_k_max 13
_diffrn_reflns_limit_k_min -13
_diffrn_reflns_limit_l_max 37
_diffrn_reflns_limit_l_min -37
_diffrn_reflns_number 46097
_diffrn_reflns_theta_full 24.67
_diffrn_reflns_theta_max 24.67
_diffrn_reflns_theta_min 1.38
_exptl_absorpt_coefficient_mu 2.462
_exptl_absorpt_correction_T_max 0.9524
_exptl_absorpt_correction_T_min 0.8664
_exptl_absorpt_correction_type multi-scan
_exptl_absorpt_process_details SADABS
_exptl_crystal_colour COLORLESS
_exptl_crystal_density_diffrn 1.441
_exptl_crystal_description BLOCK
_exptl_crystal_F_000 2248
_exptl_crystal_size_max 0.06
_exptl_crystal_size_mid 0.05
_exptl_crystal_size_min 0.02
_platon_squeeze_details
;
The unit cell contains one disordered acetonitrile molecule which has been 
treated as a diffuse contribution to the overall scatterin without 
specific atom positions by SQUEEZE/PLATON.
;
_refine_diff_density_max 1.029
_refine_diff_density_min -2.159
_refine_diff_density_rms 0.139
_refine_ls_extinction_method none
_refine_ls_goodness_of_fit_ref 0.972
_refine_ls_hydrogen_treatment constr
_refine_ls_matrix_type full
_refine_ls_number_parameters 590
_refine_ls_number_reflns 8522
_refine_ls_number_restraints 0
_refine_ls_restrained_S_all 0.972
_refine_ls_R_factor_all 0.1224
_refine_ls_R_factor_gt 0.0795
_refine_ls_shift/su_max 0.001
_refine_ls_shift/su_mean 0.000
_refine_ls_structure_factor_coef Fsqd
_refine_ls_weighting_details 'calc w=1/[\s^2^(Fo^2^)+(0.0864P)^2^+50.2271P] where P=(Fo^2^+2Fc^2^)/3'
_refine_ls_weighting_scheme calc
_refine_ls_wR_factor_gt 0.1945
_refine_ls_wR_factor_ref 0.2172
_reflns_number_gt 5376
_reflns_number_total 8522
_reflns_threshold_expression >2sigma(I)
_cod_data_source_file jo401504f_si_002_3.cif
_cod_data_source_block COMPLEX_2
_cod_original_sg_symbol_H-M 'P 1 21/c 1 '
_cod_database_code 4028571

loop_
_symmetry_equiv_pos_as_xyz
'x, y, z'
'-x, y+1/2, -z+1/2'
'-x, -y, -z'
'x, -y-1/2, z-1/2'

loop_
_atom_site_label
_atom_site_type_symbol
_atom_site_fract_x
_atom_site_fract_y
_atom_site_fract_z
_atom_site_U_iso_or_equiv
_atom_site_adp_type
_atom_site_occupancy
_atom_site_symmetry_multiplicity
_atom_site_calc_flag
_atom_site_refinement_flags
O1 O 0.3534(5) 0.4905(5) -0.1742(2) 0.0402(16) Uani 1 1 d .
O2 O 0.4214(5) 0.6656(5) -0.0785(2) 0.0446(17) Uani 1 1 d .
O3 O 0.7984(4) 0.3341(5) -0.08947(19) 0.0307(13) Uani 1 1 d .
O4 O 0.8922(5) 0.5167(5) 0.00554(18) 0.0307(14) Uani 1 1 d .
O5 O 0.7873(4) 1.0448(5) -0.04508(18) 0.0356(15) Uani 1 1 d .
O6 O 0.9181(5) 1.0739(5) -0.11679(19) 0.0355(15) Uani 1 1 d .
N1 N 0.4314(5) 0.6618(6) -0.1569(2) 0.0255(15) Uani 1 1 d .
H1 H 0.4500 0.7154 -0.1373 0.031 Uiso 1 1 calc R
N2 N 0.8370(5) 0.5216(5) -0.0823(2) 0.0216(15) Uani 1 1 d .
H2 H 0.8549 0.5776 -0.0638 0.026 Uiso 1 1 calc R
N3 N 0.7641(5) 0.9989(5) -0.1270(2) 0.0251(15) Uani 1 1 d .
H3 H 0.7203 0.9924 -0.1151 0.030 Uiso 1 1 calc R
N4 N 0.8015(5) 0.9926(5) 0.1563(2) 0.0241(15) Uani 1 1 d .
H4A H 0.7617 0.9343 0.1417 0.029 Uiso 1 1 calc R
H4B H 0.8669 0.9734 0.1632 0.029 Uiso 1 1 calc R
N5 N 0.7401(5) 0.8206(5) 0.2104(2) 0.0193(14) Uani 1 1 d .
N6 N 0.8570(5) 0.6204(6) 0.1905(2) 0.0252(15) Uani 1 1 d .
H6A H 0.8223 0.6701 0.1687 0.030 Uiso 1 1 calc R
H6B H 0.8188 0.5576 0.1860 0.030 Uiso 1 1 calc R
N7 N 0.5382(5) 0.7900(6) 0.1299(2) 0.0248(15) Uani 1 1 d .
H7A H 0.5912 0.7593 0.1257 0.030 Uiso 1 1 calc R
H7B H 0.5370 0.8641 0.1239 0.030 Uiso 1 1 calc R
C1 C 0.7388(6) 0.6374(6) -0.1500(2) 0.0181(16) Uani 1 1 d .
C2 C 0.6353(6) 0.6149(6) -0.1654(2) 0.0195(17) Uani 1 1 d .
C3 C 0.5629(6) 0.7000(6) -0.1853(2) 0.0199(17) Uani 1 1 d .
C4 C 0.5954(6) 0.8084(6) -0.1912(2) 0.0225(18) Uani 1 1 d .
C6 C 0.7011(6) 0.8320(6) -0.1730(2) 0.0195(17) Uani 1 1 d .
C7 C 0.8848(6) 0.7738(7) -0.1340(3) 0.0286(19) Uani 1 1 d .
H7C H 0.9118 0.7526 -0.1557 0.043 Uiso 1 1 calc R
H7D H 0.9194 0.7326 -0.1065 0.043 Uiso 1 1 calc R
H7E H 0.8948 0.8531 -0.1280 0.043 Uiso 1 1 calc R
C8 C 0.6016(6) 0.4984(7) -0.1590(3) 0.031(2) Uani 1 1 d .
H8A H 0.6317 0.4439 -0.1719 0.046 Uiso 1 1 calc R
H8B H 0.5286 0.4935 -0.1737 0.046 Uiso 1 1 calc R
H8C H 0.6229 0.4836 -0.1273 0.046 Uiso 1 1 calc R
C9 C 0.5206(7) 0.8963(7) -0.2172(3) 0.035(2) Uani 1 1 d .
H9A H 0.5234 0.9582 -0.1976 0.053 Uiso 1 1 calc R
H9B H 0.4532 0.8648 -0.2293 0.053 Uiso 1 1 calc R
H9C H 0.5372 0.9227 -0.2415 0.053 Uiso 1 1 calc R
C10 C 0.8149(6) 0.5422(7) -0.1302(2) 0.0242(18) Uani 1 1 d .
H10A H 0.7879 0.4738 -0.1473 0.029 Uiso 1 1 calc R
H10B H 0.8779 0.5607 -0.1332 0.029 Uiso 1 1 calc R
C11 C 0.8304(6) 0.4198(7) -0.0664(3) 0.0240(18) Uani 1 1 d .
C12 C 0.8638(6) 0.4089(6) -0.0155(3) 0.0270(19) Uani 1 1 d .
H12A H 0.8083 0.3781 -0.0091 0.032 Uiso 1 1 calc R
H12B H 0.9212 0.3576 -0.0034 0.032 Uiso 1 1 calc R
C13 C 0.9101(6) 0.5251(7) 0.0504(3) 0.0249(18) Uani 1 1 d .
C14 C 0.8927(6) 0.4415(7) 0.0755(3) 0.0268(18) Uani 1 1 d .
H14 H 0.8699 0.3712 0.0628 0.032 Uiso 1 1 calc R
C15 C 0.9091(6) 0.4619(7) 0.1202(3) 0.0264(19) Uani 1 1 d .
H15 H 0.8969 0.4052 0.1373 0.032 Uiso 1 1 calc R
C16 C 0.9436(6) 0.5669(7) 0.1394(3) 0.0280(19) Uani 1 1 d .
C17 C 0.9608(6) 0.6489(7) 0.1141(3) 0.0287(19) Uani 1 1 d .
H17 H 0.9839 0.7192 0.1269 0.034 Uiso 1 1 calc R
C18 C 0.9445(6) 0.6296(7) 0.0701(3) 0.0266(19) Uani 1 1 d .
H18 H 0.9566 0.6868 0.0532 0.032 Uiso 1 1 calc R
C19 C 0.9563(6) 0.5917(8) 0.1872(3) 0.032(2) Uani 1 1 d .
H19A H 1.0032 0.6543 0.1989 0.039 Uiso 1 1 calc R
H19B H 0.9861 0.5265 0.2060 0.039 Uiso 1 1 calc R
C20 C 0.8742(6) 0.6691(7) 0.2352(3) 0.0287(19) Uani 1 1 d .
H20A H 0.9257 0.7276 0.2424 0.034 Uiso 1 1 calc R
H20B H 0.9004 0.6108 0.2580 0.034 Uiso 1 1 calc R
C21 C 0.7787(6) 0.7188(7) 0.2372(3) 0.0260(18) Uani 1 1 d .
H21A H 0.7254 0.6620 0.2271 0.031 Uiso 1 1 calc R
H21B H 0.7926 0.7359 0.2685 0.031 Uiso 1 1 calc R
C22 C 0.6391(6) 0.8468(6) 0.2094(3) 0.0229(17) Uani 1 1 d .
H22A H 0.6234 0.9250 0.2006 0.027 Uiso 1 1 calc R
H22B H 0.6419 0.8386 0.2397 0.027 Uiso 1 1 calc R
C23 C 0.5533(6) 0.7743(7) 0.1778(3) 0.0262(19) Uani 1 1 d .
H23A H 0.5684 0.6957 0.1861 0.031 Uiso 1 1 calc R
H23B H 0.4907 0.7933 0.1811 0.031 Uiso 1 1 calc R
C24 C 0.4417(7) 0.7374(8) 0.0980(3) 0.036(2) Uani 1 1 d .
H24A H 0.4324 0.6663 0.1106 0.043 Uiso 1 1 calc R
H24B H 0.3852 0.7860 0.0954 0.043 Uiso 1 1 calc R
C25 C 0.4377(6) 0.7159(7) 0.0510(3) 0.0281(19) Uani 1 1 d .
C26 C 0.4643(7) 0.7973(8) 0.0281(3) 0.040(2) Uani 1 1 d .
H26 H 0.4854 0.8675 0.0413 0.048 Uiso 1 1 calc R
C27 C 0.4600(7) 0.7760(7) -0.0152(3) 0.036(2) Uani 1 1 d .
H27 H 0.4816 0.8306 -0.0301 0.044 Uiso 1 1 calc R
C28 C 0.4246(7) 0.6764(7) -0.0354(3) 0.032(2) Uani 1 1 d .
C29 C 0.3948(6) 0.5925(7) -0.0131(3) 0.032(2) Uani 1 1 d .
H29 H 0.3703 0.5235 -0.0269 0.039 Uiso 1 1 calc R
C30 C 0.3746(7) 0.5690(7) -0.1042(3) 0.033(2) Uani 1 1 d .
H30A H 0.3028 0.5675 -0.1096 0.039 Uiso 1 1 calc R
H30B H 0.4064 0.5015 -0.0876 0.039 Uiso 1 1 calc R
C31 C 0.3856(6) 0.5715(7) -0.1485(3) 0.030(2) Uani 1 1 d .
C32 C 0.4513(6) 0.6738(7) -0.1974(3) 0.0288(19) Uani 1 1 d .
H32A H 0.4094 0.7340 -0.2160 0.035 Uiso 1 1 calc R
H32B H 0.4330 0.6045 -0.2148 0.035 Uiso 1 1 calc R
C33 C 0.8106(6) 0.9153(6) 0.2299(3) 0.0250(18) Uani 1 1 d .
H33A H 0.8798 0.8903 0.2367 0.030 Uiso 1 1 calc R
H33B H 0.8070 0.9378 0.2580 0.030 Uiso 1 1 calc R
C34 C 0.7872(6) 1.0170(7) 0.1985(3) 0.0251(18) Uani 1 1 d .
H34A H 0.7172 1.0405 0.1907 0.030 Uiso 1 1 calc R
H34B H 0.8314 1.0789 0.2143 0.030 Uiso 1 1 calc R
C35 C 0.7746(6) 1.0940(7) 0.1263(3) 0.0263(19) Uani 1 1 d .
H35A H 0.7049 1.1157 0.1202 0.032 Uiso 1 1 calc R
H35B H 0.8187 1.1559 0.1422 0.032 Uiso 1 1 calc R
C36 C 0.7841(6) 1.0759(6) 0.0818(3) 0.0240(18) Uani 1 1 d .
C37 C 0.7089(6) 1.0183(8) 0.0467(3) 0.034(2) Uani 1 1 d .
H37 H 0.6549 0.9857 0.0513 0.041 Uiso 1 1 calc R
C38 C 0.7134(7) 1.0088(8) 0.0058(3) 0.037(2) Uani 1 1 d .
H38 H 0.6618 0.9707 -0.0173 0.045 Uiso 1 1 calc R
C39 C 0.7940(6) 1.0554(7) -0.0022(3) 0.0263(18) Uani 1 1 d .
C40 C 0.8725(6) 1.1088(7) 0.0330(3) 0.0253(18) Uani 1 1 d .
H40 H 0.9284 1.1375 0.0287 0.030 Uiso 1 1 calc R
C41 C 0.8662(6) 1.1185(7) 0.0744(3) 0.0229(18) Uani 1 1 d .
H41 H 0.9185 1.1546 0.0979 0.028 Uiso 1 1 calc R
C42 C 0.8717(6) 1.0804(7) -0.0546(3) 0.0282(19) Uani 1 1 d .
H42A H 0.9335 1.0432 -0.0342 0.034 Uiso 1 1 calc R
H42B H 0.8811 1.1611 -0.0501 0.034 Uiso 1 1 calc R
C43 C 0.8511(6) 1.0506(6) -0.1033(3) 0.0255(18) Uani 1 1 d .
C44 C 0.7378(6) 0.9524(6) -0.1719(2) 0.0236(18) Uani 1 1 d .
H44A H 0.7971 0.9537 -0.1793 0.028 Uiso 1 1 calc R
H44B H 0.6846 0.9974 -0.1941 0.028 Uiso 1 1 calc R
C45 C 0.4029(6) 0.6152(7) 0.0304(3) 0.030(2) Uani 1 1 d .
H45 H 0.3840 0.5599 0.0460 0.036 Uiso 1 1 calc R
N8 N 0.8868(7) 0.7872(7) 0.9693(3) 0.043(2) Uani 1 1 d .
C46 C 0.7053(10) 0.7300(12) 0.9629(6) 0.094(5) Uani 1 1 d .
H46A H 0.6868 0.6592 0.9474 0.142 Uiso 1 1 calc R
H46B H 0.6563 0.7863 0.9464 0.142 Uiso 1 1 calc R
H46C H 0.7065 0.7226 0.9927 0.142 Uiso 1 1 calc R
C47 C 0.8085(11) 0.7641(8) 0.9663(3) 0.051(3) Uani 1 1 d .
Br1 Br 0.50194(7) 0.94251(7) 0.88900(3) 0.0306(2) Uani 1 1 d .
Br2 Br 0.12646(8) 0.66899(8) 0.77857(3) 0.0441(3) Uani 1 1 d .
Br3 Br 0.28021(9) 0.25585(11) 0.90317(4) 0.0634(4) Uani 1 1 d .
O7 O 1.0065(5) 0.5462(6) 0.6811(2) 0.0429(16) Uani 1 1 d .
C48 C 0.7720(6) 0.7472(6) -0.1526(2) 0.0188(16) Uani 1 1 d .

loop_
_atom_site_aniso_label
_atom_site_aniso_U_11
_atom_site_aniso_U_22
_atom_site_aniso_U_33
_atom_site_aniso_U_23
_atom_site_aniso_U_13
_atom_site_aniso_U_12
O1 0.045(4) 0.037(4) 0.045(4) -0.019(3) 0.024(3) -0.017(3)
O2 0.071(5) 0.033(4) 0.041(4) -0.020(3) 0.034(4) -0.027(3)
O3 0.033(3) 0.026(3) 0.031(3) -0.004(3) 0.011(3) -0.002(3)
O4 0.048(4) 0.024(3) 0.024(3) 0.002(2) 0.019(3) -0.001(3)
O5 0.035(3) 0.053(4) 0.021(3) -0.011(3) 0.015(3) -0.010(3)
O6 0.042(4) 0.040(4) 0.029(3) -0.004(3) 0.018(3) -0.006(3)
N1 0.019(4) 0.033(4) 0.027(4) -0.008(3) 0.011(3) 0.001(3)
N2 0.029(4) 0.018(3) 0.019(3) 0.001(3) 0.012(3) 0.001(3)
N3 0.036(4) 0.024(4) 0.021(4) 0.003(3) 0.016(3) 0.001(3)
N4 0.021(4) 0.027(4) 0.022(4) 0.002(3) 0.007(3) -0.004(3)
N5 0.024(4) 0.017(3) 0.019(3) -0.002(3) 0.011(3) -0.006(3)
N6 0.022(4) 0.024(4) 0.023(4) -0.002(3) 0.003(3) 0.000(3)
N7 0.019(4) 0.024(4) 0.031(4) -0.001(3) 0.010(3) -0.005(3)
C1 0.022(4) 0.020(4) 0.012(4) -0.003(3) 0.007(3) 0.003(3)
C2 0.021(4) 0.021(4) 0.017(4) -0.005(3) 0.009(3) 0.002(3)
C3 0.027(4) 0.020(4) 0.012(4) -0.001(3) 0.007(3) 0.005(3)
C4 0.043(5) 0.020(4) 0.009(4) 0.002(3) 0.015(4) 0.006(4)
C6 0.032(5) 0.020(4) 0.010(4) -0.003(3) 0.012(3) -0.002(3)
C7 0.028(5) 0.031(5) 0.029(5) 0.006(4) 0.014(4) 0.000(4)
C8 0.029(5) 0.030(5) 0.028(5) 0.002(4) 0.006(4) -0.004(4)
C9 0.043(6) 0.032(5) 0.029(5) 0.005(4) 0.013(4) 0.011(4)
C10 0.029(5) 0.026(4) 0.018(4) 0.003(3) 0.010(4) 0.003(4)
C11 0.022(4) 0.027(5) 0.028(5) 0.006(4) 0.015(4) 0.007(4)
C12 0.032(5) 0.017(4) 0.035(5) 0.002(4) 0.016(4) -0.001(3)
C13 0.022(4) 0.027(4) 0.025(4) 0.001(4) 0.009(4) 0.007(3)
C14 0.032(5) 0.023(4) 0.028(5) -0.004(4) 0.015(4) 0.001(4)
C15 0.021(4) 0.029(5) 0.026(4) 0.003(4) 0.007(4) 0.004(4)
C16 0.022(4) 0.038(5) 0.024(4) -0.002(4) 0.009(4) 0.010(4)
C17 0.028(5) 0.024(4) 0.031(5) -0.005(4) 0.008(4) 0.001(4)
C18 0.027(5) 0.026(4) 0.028(5) 0.003(4) 0.012(4) 0.002(4)
C19 0.027(5) 0.043(5) 0.024(5) -0.005(4) 0.007(4) 0.000(4)
C20 0.033(5) 0.028(5) 0.021(4) -0.009(4) 0.006(4) -0.003(4)
C21 0.026(5) 0.026(4) 0.023(4) 0.002(4) 0.007(4) -0.003(4)
C22 0.029(5) 0.019(4) 0.023(4) -0.004(3) 0.013(4) 0.000(3)
C23 0.023(4) 0.028(5) 0.034(5) 0.003(4) 0.018(4) -0.009(4)
C24 0.037(5) 0.049(6) 0.026(5) 0.000(4) 0.017(4) -0.014(4)
C25 0.024(5) 0.032(5) 0.031(5) -0.008(4) 0.014(4) -0.009(4)
C26 0.055(6) 0.028(5) 0.033(5) -0.003(4) 0.015(5) -0.010(4)
C27 0.056(6) 0.028(5) 0.024(5) -0.001(4) 0.014(4) -0.008(4)
C28 0.035(5) 0.029(5) 0.036(5) -0.008(4) 0.018(4) -0.003(4)
C29 0.031(5) 0.031(5) 0.040(5) -0.008(4) 0.019(4) -0.012(4)
C30 0.030(5) 0.030(5) 0.043(5) -0.011(4) 0.019(4) -0.013(4)
C31 0.027(5) 0.030(5) 0.039(5) -0.009(4) 0.018(4) 0.000(4)
C32 0.025(5) 0.035(5) 0.018(4) 0.000(4) 0.000(4) 0.002(4)
C33 0.029(5) 0.025(4) 0.023(4) -0.006(3) 0.012(4) -0.009(4)
C34 0.027(5) 0.028(4) 0.024(4) -0.001(4) 0.013(4) -0.008(4)
C35 0.025(5) 0.031(5) 0.025(4) 0.006(4) 0.013(4) 0.001(4)
C36 0.026(4) 0.022(4) 0.031(5) 0.011(4) 0.018(4) 0.004(3)
C37 0.027(5) 0.052(6) 0.027(5) -0.006(4) 0.014(4) -0.022(4)
C38 0.026(5) 0.054(6) 0.030(5) -0.009(4) 0.010(4) -0.017(4)
C39 0.036(5) 0.026(4) 0.016(4) -0.001(4) 0.011(4) 0.001(4)
C40 0.030(5) 0.024(4) 0.026(4) -0.004(4) 0.015(4) -0.006(4)
C41 0.023(4) 0.024(4) 0.019(4) 0.001(3) 0.006(3) -0.003(3)
C42 0.035(5) 0.028(5) 0.023(4) 0.001(4) 0.014(4) -0.001(4)
C43 0.038(5) 0.015(4) 0.027(4) 0.003(4) 0.016(4) 0.003(4)
C44 0.035(5) 0.019(4) 0.019(4) 0.003(3) 0.013(4) -0.001(4)
C45 0.027(5) 0.031(5) 0.039(5) 0.001(4) 0.020(4) -0.008(4)
N8 0.055(6) 0.041(5) 0.037(5) 0.007(4) 0.023(4) -0.006(4)
C46 0.063(9) 0.072(9) 0.159(15) -0.004(10) 0.056(10) 0.015(8)
C47 0.088(9) 0.021(5) 0.039(6) 0.008(4) 0.021(6) 0.017(6)
Br1 0.0373(5) 0.0246(4) 0.0261(4) -0.0011(4) 0.0087(4) -0.0010(4)
Br2 0.0514(6) 0.0366(5) 0.0363(5) -0.0021(4) 0.0094(5) -0.0038(5)
Br3 0.0623(8) 0.0683(8) 0.0608(8) 0.0096(6) 0.0260(6) 0.0122(6)
O7 0.033(4) 0.064(5) 0.034(4) -0.001(3) 0.016(3) -0.007(3)
C48 0.025(4) 0.023(4) 0.011(4) -0.002(3) 0.010(3) -0.001(3)

loop_
_atom_type_symbol
_atom_type_description
_atom_type_scat_dispersion_real
_atom_type_scat_dispersion_imag
_atom_type_scat_source
C C 0.0033 0.0016 'International Tables Vol C Tables 4.2.6.8 and 6.1.1.4'
H H 0.0000 0.0000 'International Tables Vol C Tables 4.2.6.8 and 6.1.1.4'
Br Br -0.2901 2.4595 'International Tables Vol C Tables 4.2.6.8 and 6.1.1.4'
N N 0.0061 0.0033 'International Tables Vol C Tables 4.2.6.8 and 6.1.1.4'
O O 0.0106 0.0060 'International Tables Vol C Tables 4.2.6.8 and 6.1.1.4'

loop_
_geom_angle_atom_site_label_1
_geom_angle_atom_site_label_2
_geom_angle_atom_site_label_3
_geom_angle
C28 O2 C30 118.9(6)
C13 O4 C12 117.8(6)
C39 O5 C42 118.4(6)
C31 N1 C32 123.4(7)
C31 N1 H1 118.3
C32 N1 H1 118.3
C11 N2 C10 122.5(7)
C11 N2 H2 118.7
C10 N2 H2 118.7
C43 N3 C44 123.9(7)
C43 N3 H3 118.0
C44 N3 H3 118.0
C34 N4 C35 110.0(6)
C34 N4 H4A 109.7
C35 N4 H4A 109.7
C34 N4 H4B 109.7
C35 N4 H4B 109.7
H4A N4 H4B 108.2
C22 N5 C21 108.7(6)
C22 N5 C33 110.4(6)
C21 N5 C33 110.3(6)
C20 N6 C19 111.4(6)
C20 N6 H6A 109.3
C19 N6 H6A 109.3
C20 N6 H6B 109.3
C19 N6 H6B 109.3
H6A N6 H6B 108.0
C23 N7 C24 112.1(6)
C23 N7 H7A 109.2
C24 N7 H7A 109.2
C23 N7 H7B 109.2
C24 N7 H7B 109.2
H7A N7 H7B 107.9
C2 C1 C48 119.8(7)
C2 C1 C10 119.4(7)
C48 C1 C10 120.8(7)
C1 C2 C3 120.8(7)
C1 C2 C8 118.9(7)
C3 C2 C8 120.3(7)
C2 C3 C4 119.7(7)
C2 C3 C32 118.6(7)
C4 C3 C32 121.6(7)
C6 C4 C3 118.8(7)
C6 C4 C9 120.1(7)
C3 C4 C9 121.0(8)
C4 C6 C48 120.6(7)
C4 C6 C44 120.0(7)
C48 C6 C44 119.3(7)
C48 C7 H7C 109.5
C48 C7 H7D 109.5
H7C C7 H7D 109.5
C48 C7 H7E 109.5
H7C C7 H7E 109.5
H7D C7 H7E 109.5
C2 C8 H8A 109.5
C2 C8 H8B 109.5
H8A C8 H8B 109.5
C2 C8 H8C 109.5
H8A C8 H8C 109.5
H8B C8 H8C 109.5
C4 C9 H9A 109.5
C4 C9 H9B 109.5
H9A C9 H9B 109.5
C4 C9 H9C 109.5
H9A C9 H9C 109.5
H9B C9 H9C 109.5
N2 C10 C1 112.2(6)
N2 C10 H10A 109.2
C1 C10 H10A 109.2
N2 C10 H10B 109.2
C1 C10 H10B 109.2
H10A C10 H10B 107.9
O3 C11 N2 125.5(7)
O3 C11 C12 117.5(7)
N2 C11 C12 117.0(7)
O4 C12 C11 110.1(6)
O4 C12 H12A 109.6
C11 C12 H12A 109.6
O4 C12 H12B 109.6
C11 C12 H12B 109.6
H12A C12 H12B 108.2
C14 C13 O4 125.1(7)
C14 C13 C18 119.3(7)
O4 C13 C18 115.5(7)
C13 C14 C15 119.9(8)
C13 C14 H14 120.1
C15 C14 H14 120.1
C14 C15 C16 120.2(8)
C14 C15 H15 119.9
C16 C15 H15 119.9
C17 C16 C15 119.3(8)
C17 C16 C19 120.1(8)
C15 C16 C19 120.5(8)
C18 C17 C16 120.8(8)
C18 C17 H17 119.6
C16 C17 H17 119.6
C17 C18 C13 120.5(8)
C17 C18 H18 119.8
C13 C18 H18 119.8
C16 C19 N6 112.8(6)
C16 C19 H19A 109.0
N6 C19 H19A 109.0
C16 C19 H19B 109.0
N6 C19 H19B 109.0
H19A C19 H19B 107.8
N6 C20 C21 113.3(6)
N6 C20 H20A 108.9
C21 C20 H20A 108.9
N6 C20 H20B 108.9
C21 C20 H20B 108.9
H20A C20 H20B 107.7
N5 C21 C20 115.3(7)
N5 C21 H21A 108.4
C20 C21 H21A 108.4
N5 C21 H21B 108.4
C20 C21 H21B 108.4
H21A C21 H21B 107.5
N5 C22 C23 114.9(6)
N5 C22 H22A 108.5
C23 C22 H22A 108.5
N5 C22 H22B 108.5
C23 C22 H22B 108.5
H22A C22 H22B 107.5
N7 C23 C22 111.7(6)
N7 C23 H23A 109.3
C22 C23 H23A 109.3
N7 C23 H23B 109.3
C22 C23 H23B 109.3
H23A C23 H23B 107.9
C25 C24 N7 114.5(7)
C25 C24 H24A 108.6
N7 C24 H24A 108.6
C25 C24 H24B 108.6
N7 C24 H24B 108.6
H24A C24 H24B 107.6
C45 C25 C26 119.0(8)
C45 C25 C24 119.6(8)
C26 C25 C24 121.3(8)
C25 C26 C27 120.4(8)
C25 C26 H26 119.8
C27 C26 H26 119.8
C28 C27 C26 120.0(8)
C28 C27 H27 120.0
C26 C27 H27 120.0
C27 C28 C29 120.6(8)
C27 C28 O2 115.1(8)
C29 C28 O2 124.3(7)
C28 C29 C45 117.9(8)
C28 C29 H29 121.1
C45 C29 H29 121.1
O2 C30 C31 109.7(7)
O2 C30 H30A 109.7
C31 C30 H30A 109.7
O2 C30 H30B 109.7
C31 C30 H30B 109.7
H30A C30 H30B 108.2
O1 C31 N1 124.6(8)
O1 C31 C30 118.2(8)
N1 C31 C30 117.2(7)
N1 C32 C3 110.8(6)
N1 C32 H32A 109.5
C3 C32 H32A 109.5
N1 C32 H32B 109.5
C3 C32 H32B 109.5
H32A C32 H32B 108.1
N5 C33 C34 113.0(6)
N5 C33 H33A 109.0
C34 C33 H33A 109.0
N5 C33 H33B 109.0
C34 C33 H33B 109.0
H33A C33 H33B 107.8
N4 C34 C33 112.4(6)
N4 C34 H34A 109.1
C33 C34 H34A 109.1
N4 C34 H34B 109.1
C33 C34 H34B 109.1
H34A C34 H34B 107.9
C36 C35 N4 113.8(6)
C36 C35 H35A 108.8
N4 C35 H35A 108.8
C36 C35 H35B 108.8
N4 C35 H35B 108.8
H35A C35 H35B 107.7
C41 C36 C37 118.1(7)
C41 C36 C35 121.3(7)
C37 C36 C35 120.6(7)
C38 C37 C36 120.9(8)
C38 C37 H37 119.6
C36 C37 H37 119.6
C37 C38 C39 121.1(8)
C37 C38 H38 119.4
C39 C38 H38 119.4
O5 C39 C40 125.5(7)
O5 C39 C38 115.5(7)
C40 C39 C38 119.0(7)
C41 C40 C39 119.0(7)
C41 C40 H40 120.5
C39 C40 H40 120.5
C36 C41 C40 121.8(7)
C36 C41 H41 119.1
C40 C41 H41 119.1
O5 C42 C43 109.0(7)
O5 C42 H42A 109.9
C43 C42 H42A 109.9
O5 C42 H42B 109.9
C43 C42 H42B 109.9
H42A C42 H42B 108.3
O6 C43 N3 125.8(7)
O6 C43 C42 117.3(7)
N3 C43 C42 116.8(7)
N3 C44 C6 109.1(6)
N3 C44 H44A 109.9
C6 C44 H44A 109.9
N3 C44 H44B 109.9
C6 C44 H44B 109.9
H44A C44 H44B 108.3
C25 C45 C29 121.9(8)
C25 C45 H45 119.0
C29 C45 H45 119.0
C47 C46 H46A 109.5
C47 C46 H46B 109.5
H46A C46 H46B 109.5
C47 C46 H46C 109.5
H46A C46 H46C 109.5
H46B C46 H46C 109.5
N8 C47 C46 178.3(12)
C6 C48 C1 120.0(7)
C6 C48 C7 119.8(7)
C1 C48 C7 120.2(7)

loop_
_geom_bond_atom_site_label_1
_geom_bond_atom_site_label_2
_geom_bond_distance
O1 C31 1.233(10)
O2 C28 1.380(10)
O2 C30 1.417(10)
O3 C11 1.236(9)
O4 C13 1.372(9)
O4 C12 1.429(9)
O5 C39 1.356(9)
O5 C42 1.426(10)
O6 C43 1.234(10)
N1 C31 1.340(10)
N1 C32 1.456(10)
N1 H1 0.8600
N2 C11 1.331(10)
N2 C10 1.474(9)
N2 H2 0.8600
N3 C43 1.321(10)
N3 C44 1.457(10)
N3 H3 0.8600
N4 C34 1.489(10)
N4 C35 1.495(10)
N4 H4A 0.9000
N4 H4B 0.9000
N5 C22 1.468(10)
N5 C21 1.461(10)
N5 C33 1.471(9)
N6 C20 1.484(10)
N6 C19 1.506(10)
N6 H6A 0.9000
N6 H6B 0.9000
N7 C23 1.488(10)
N7 C24 1.488(10)
N7 H7A 0.9000
N7 H7B 0.9000
C1 C2 1.385(10)
C1 C48 1.403(10)
C1 C10 1.520(10)
C2 C3 1.404(10)
C2 C8 1.506(11)
C3 C4 1.407(11)
C3 C32 1.517(11)
C4 C6 1.414(11)
C4 C9 1.489(11)
C6 C48 1.393(10)
C6 C44 1.518(10)
C7 C48 1.512(11)
C7 H7C 0.9600
C7 H7D 0.9600
C7 H7E 0.9600
C8 H8A 0.9600
C8 H8B 0.9600
C8 H8C 0.9600
C9 H9A 0.9600
C9 H9B 0.9600
C9 H9C 0.9600
C10 H10A 0.9700
C10 H10B 0.9700
C11 C12 1.522(11)
C12 H12A 0.9700
C12 H12B 0.9700
C13 C14 1.368(11)
C13 C18 1.391(11)
C14 C15 1.387(11)
C14 H14 0.9300
C15 C16 1.392(12)
C15 H15 0.9300
C16 C17 1.358(12)
C16 C19 1.510(11)
C17 C18 1.366(11)
C17 H17 0.9300
C18 H18 0.9300
C19 H19A 0.9700
C19 H19B 0.9700
C20 C21 1.515(11)
C20 H20A 0.9700
C20 H20B 0.9700
C21 H21A 0.9700
C21 H21B 0.9700
C22 C23 1.511(11)
C22 H22A 0.9700
C22 H22B 0.9700
C23 H23A 0.9700
C23 H23B 0.9700
C24 C25 1.520(11)
C24 H24A 0.9700
C24 H24B 0.9700
C25 C45 1.361(12)
C25 C26 1.362(12)
C26 C27 1.400(12)
C26 H26 0.9300
C27 C28 1.347(12)
C27 H27 0.9300
C28 C29 1.394(12)
C29 C45 1.393(12)
C29 H29 0.9300
C30 C31 1.503(12)
C30 H30A 0.9700
C30 H30B 0.9700
C32 H32A 0.9700
C32 H32B 0.9700
C33 C34 1.525(11)
C33 H33A 0.9700
C33 H33B 0.9700
C34 H34A 0.9700
C34 H34B 0.9700
C35 C36 1.516(11)
C35 H35A 0.9700
C35 H35B 0.9700
C36 C41 1.386(11)
C36 C37 1.390(11)
C37 C38 1.352(12)
C37 H37 0.9300
C38 C39 1.397(11)
C38 H38 0.9300
C39 C40 1.389(11)
C40 C41 1.383(11)
C40 H40 0.9300
C41 H41 0.9300
C42 C43 1.524(11)
C42 H42A 0.9700
C42 H42B 0.9700
C44 H44A 0.9700
C44 H44B 0.9700
C45 H45 0.9300
N8 C47 1.120(14)
C46 C47 1.493(18)
C46 H46A 0.9600
C46 H46B 0.9600
C46 H46C 0.9600

loop_
_geom_torsion_atom_site_label_1
_geom_torsion_atom_site_label_2
_geom_torsion_atom_site_label_3
_geom_torsion_atom_site_label_4
_geom_torsion
C48 C1 C2 C3 2.3(11)
C10 C1 C2 C3 -177.7(7)
C48 C1 C2 C8 -175.4(7)
C10 C1 C2 C8 4.6(10)
C1 C2 C3 C4 2.4(11)
C8 C2 C3 C4 -179.9(7)
C1 C2 C3 C32 -174.0(7)
C8 C2 C3 C32 3.6(10)
C2 C3 C4 C6 -5.8(10)
C32 C3 C4 C6 170.5(7)
C2 C3 C4 C9 172.3(7)
C32 C3 C4 C9 -11.4(11)
C3 C4 C6 C48 4.7(10)
C9 C4 C6 C48 -173.4(7)
C3 C4 C6 C44 -169.9(6)
C9 C4 C6 C44 11.9(10)
C11 N2 C10 C1 128.2(7)
C2 C1 C10 N2 -83.5(8)
C48 C1 C10 N2 96.6(8)
C10 N2 C11 O3 -5.9(12)
C10 N2 C11 C12 175.1(7)
C13 O4 C12 C11 170.7(6)
O3 C11 C12 O4 -176.2(7)
N2 C11 C12 O4 2.9(10)
C12 O4 C13 C14 -7.2(11)
C12 O4 C13 C18 175.6(7)
O4 C13 C14 C15 -176.9(7)
C18 C13 C14 C15 0.3(12)
C13 C14 C15 C16 -0.3(12)
C14 C15 C16 C17 0.1(12)
C14 C15 C16 C19 176.7(7)
C15 C16 C17 C18 0.1(12)
C19 C16 C17 C18 -176.6(7)
C16 C17 C18 C13 -0.1(12)
C14 C13 C18 C17 -0.1(12)
O4 C13 C18 C17 177.3(7)
C17 C16 C19 N6 96.6(9)
C15 C16 C19 N6 -79.9(10)
C20 N6 C19 C16 -167.1(7)
C19 N6 C20 C21 169.5(7)
C22 N5 C21 C20 170.2(6)
C33 N5 C21 C20 -68.6(8)
N6 C20 C21 N5 -68.8(9)
C21 N5 C22 C23 -76.9(8)
C33 N5 C22 C23 162.0(6)
C24 N7 C23 C22 -168.5(7)
N5 C22 C23 N7 -63.3(9)
C23 N7 C24 C25 -160.8(7)
N7 C24 C25 C45 134.7(8)
N7 C24 C25 C26 -48.0(12)
C45 C25 C26 C27 -2.7(14)
C24 C25 C26 C27 -179.9(9)
C25 C26 C27 C28 3.3(15)
C26 C27 C28 C29 -1.9(14)
C26 C27 C28 O2 178.5(8)
C30 O2 C28 C27 -172.9(8)
C30 O2 C28 C29 7.5(13)
C27 C28 C29 C45 0.0(13)
O2 C28 C29 C45 179.6(8)
C28 O2 C30 C31 -176.5(7)
C32 N1 C31 O1 -1.7(13)
C32 N1 C31 C30 177.4(7)
O2 C30 C31 O1 176.5(8)
O2 C30 C31 N1 -2.7(11)
C31 N1 C32 C3 -126.7(8)
C2 C3 C32 N1 70.3(9)
C4 C3 C32 N1 -106.0(8)
C22 N5 C33 C34 -71.9(8)
C21 N5 C33 C34 168.0(6)
C35 N4 C34 C33 178.3(6)
N5 C33 C34 N4 -64.6(9)
C34 N4 C35 C36 -178.4(6)
N4 C35 C36 C41 -103.3(8)
N4 C35 C36 C37 78.3(10)
C41 C36 C37 C38 -3.2(13)
C35 C36 C37 C38 175.2(8)
C36 C37 C38 C39 0.8(15)
C42 O5 C39 C40 6.9(12)
C42 O5 C39 C38 -173.8(8)
C37 C38 C39 O5 -177.1(9)
C37 C38 C39 C40 2.3(14)
O5 C39 C40 C41 176.4(8)
C38 C39 C40 C41 -2.8(12)
C37 C36 C41 C40 2.6(12)
C35 C36 C41 C40 -175.8(7)
C39 C40 C41 C36 0.4(12)
C39 O5 C42 C43 174.8(7)
C44 N3 C43 O6 5.7(12)
C44 N3 C43 C42 -172.2(7)
O5 C42 C43 O6 -178.7(7)
O5 C42 C43 N3 -0.6(10)
C43 N3 C44 C6 130.1(8)
C4 C6 C44 N3 99.1(8)
C48 C6 C44 N3 -75.6(8)
C26 C25 C45 C29 0.8(13)
C24 C25 C45 C29 178.1(8)
C28 C29 C45 C25 0.6(13)
C4 C6 C48 C1 -0.1(10)
C44 C6 C48 C1 174.6(6)
C4 C6 C48 C7 179.1(7)
C44 C6 C48 C7 -6.2(10)
C2 C1 C48 C6 -3.4(10)
C10 C1 C48 C6 176.5(6)
C2 C1 C48 C7 177.3(7)
C10 C1 C48 C7 -2.7(10)

loop_
_platon_squeeze_void_nr
_platon_squeeze_void_average_x
_platon_squeeze_void_average_y
_platon_squeeze_void_average_z
_platon_squeeze_void_volume
_platon_squeeze_void_count_electrons
_platon_squeeze_void_content
1 0.736 0.214 0.298 68 19 ' '
2 0.736 0.286 0.798 68 19 ' '
3 0.264 0.714 0.202 68 19 ' '
4 0.264 0.786 0.702 68 19 ' '
